data_2009691
loop_
_publ_author_name
'Sivaraman, J.'
'Subramanian, K.'
'Velmurugan, D.'
'Subramanian, E.'
'Sadanandan, E.V.'

_publ_section_title
;
 [2-(3,4-Methylenedioxyphenyl)-1-(phenylsulfonyl)vinyl]-3-(phenylthio)indole
;
_journal_issue 5
_journal_name_full 'Acta Crystallographica Section C'
_journal_page_first 787
_journal_page_last 789
_journal_paper_doi 10.1107/S0108270193008285
_journal_volume 50
_journal_year 1994
_chemical_formula_moiety 'C29 H21 N1 O4 S2'
_chemical_formula_sum 'C29 H21 N O4 S2'
_chemical_formula_weight 511.6
_space_group_crystal_system orthorhombic
_space_group_IT_number 60
_space_group_name_Hall '-P 2n 2ab'
_space_group_name_H-M_alt 'P b c n'
_atom_type_scat_source IntTabIV
_cell_angle_alpha 90.
_cell_angle_beta 90.
_cell_angle_gamma 90.
_cell_formula_units_Z 8
_cell_length_a 15.800(2)
_cell_length_b 14.345(2)
_cell_length_c 21.4240(10)
_cell_measurement_reflns_used 20
_cell_measurement_temperature 293
_cell_measurement_theta_max 25
_cell_measurement_theta_min 15
_cell_volume 4855.8(9)
_diffrn_measurement_device 'Enraf-Nonius CAD-4'
_diffrn_measurement_method \w/2\q
_diffrn_radiation_type CuK\a
_diffrn_radiation_wavelength 1.5418
_diffrn_reflns_av_R_equivalents 0.009
_diffrn_reflns_limit_h_max 17
_diffrn_reflns_limit_h_min 0
_diffrn_reflns_limit_k_max 16
_diffrn_reflns_limit_k_min 0
_diffrn_reflns_limit_l_max 24
_diffrn_reflns_limit_l_min 0
_diffrn_reflns_number 3388
_diffrn_reflns_theta_max 60
_diffrn_standards_decay_% <2
_diffrn_standards_interval_count 100
_diffrn_standards_number 2
_exptl_absorpt_coefficient_mu 2.25
_exptl_absorpt_correction_T_max 0.925
_exptl_absorpt_correction_T_min 0.817
_exptl_absorpt_correction_type empirical
_exptl_crystal_colour 'pale yellow'
_exptl_crystal_density_diffrn 1.40
_exptl_crystal_density_meas 1.321
_exptl_crystal_description 'rectangular blocks'
_exptl_crystal_size_max 0.40
_exptl_crystal_size_mid 0.40
_exptl_crystal_size_min 0.35
_refine_diff_density_max 0.26
_refine_diff_density_min -0.46
_refine_ls_goodness_of_fit_obs 1.43
_refine_ls_hydrogen_treatment refall
_refine_ls_number_parameters 409
_refine_ls_number_reflns 2896
_refine_ls_R_factor_obs 0.054
_refine_ls_shift/esd_max 0.089
_refine_ls_structure_factor_coef F
_refine_ls_weighting_scheme '1.0[\s^2^(F) + 0.028F^2^]'
_refine_ls_wR_factor_obs 0.06
_reflns_number_observed 2896
_reflns_number_total 3195
_reflns_observed_criterion I>3\s(I)
_cod_data_source_file ha1061.cif
_cod_data_source_block ha1061_structure_1_of_1
_cod_depositor_comments
;
 Changing the space group from '-P 1' to '-P 2n 2ab' after consulting
 the original publication. All related space group information was
 changed accordingly.

 Antanas Vaitkus,
 2017-07-07
;
_cod_original_formula_sum 'C29 H21 N1 O4 S2'
_cod_database_code 2009691

loop_
_space_group_symop_id
_space_group_symop_operation_xyz
1 x,y,z
2 -x+1/2,-y+1/2,z+1/2
3 x+1/2,-y+1/2,-z
4 -x,y,-z+1/2
5 -x,-y,-z
6 x+1/2,y+1/2,-z+1/2
7 -x+1/2,y+1/2,z
8 x,-y,z+1/2

loop_
_atom_site_label
_atom_site_fract_x
_atom_site_fract_y
_atom_site_fract_z
N(1) .5995(2) .3726(2) .49900(10)
C(2) .6016(2) .3393(2) .5592(2)
C(3) .6344(2) .2510(2) .5596(2)
C(4) .6879(3) .1483(3) .4667(2)
C(5) .7013(3) .1513(3) .4033(2)
C(6) .6803(3) .2310(4) .3681(2)
C(7) .6464(3) .3083(3) .3953(2)
C(8) .6321(2) .3058(3) .4597(2)
C(9) .6526(2) .2278(3) .4957(2)
S(10) .64660(10) .18120(10) .62570(10)
S(11) .46130(10) .40890(10) .61820(10)
O(12) .4405(2) .4594(2) .6741(2)
O(13) .4326(2) .4446(2) .5588(2)
O(14) .9042(2) .4333(3) .5647(2)
O(15) .9724(2) .4290(3) .6602(2)
C(16) .9849(3) .4275(6) .5946(4)
C(1') .5724(3) .3952(3) .6132(2)
C(2') .6198(3) .4261(3) .6597(2)
C(1)a .7585(3) .1812(3) .6394(2)
C(2)a .8172(3) .1914(5) .5942(2)
C(3)a .9037(3) .1845(5) .6084(2)
C(4)a .9289(3) .1692(4) .6680(3)
C(5)a .8691(4) .1582(5) .7133(2)
C(6)a .7842(3) .1648(4) .6997(2)
C(1)b .7124(3) .4273(3) .6616(2)
C(2)b .7606(3) .4313(3) .6061(2)
C(3)b .8461(3) .4304(4) .6123(2)
C(4)b .8858(3) .4272(3) .6690(2)
C(5)b .8404(3) .4251(4) .7240(2)
C(6)b .7539(3) .4258(3) .7191(2)
C(1)c .4232(2) .2945(3) .6251(2)
C(2)c .4008(3) .2449(4) .5732(2)
C(3)c .3738(4) .1513(4) .5813(3)
C(4)c .3741(4) .1121(4) .6405(3)
C(5)c .3981(3) .1622(4) .6907(3)
C(6)c .4219(3) .2553(3) .6844(2)
H(1) .579(2) .427(2) .488(2)
H(4) .697(3) .096(2) .497(2)
H(5) .721(3) .102(3) .380(2)
H(6) .693(2) .225(3) .322(2)
H(7) .630(4) .366(4) .374(2)
H(16)a 1.016(3) .370(4) .583(2)
H(16)b 1.013(3) .483(3) .585(3)
H(2') .597(2) .450(2) .6950(10)
H(2)a .810(2) .204(2) .5460(10)
H(3)a .934(3) .201(3) .573(2)
H(4)a .996(2) .164(2) .676(2)
H(5)a .887(3) .138(3) .755(2)
H(6)a .735(2) .159(2) .727(2)
H(2)b .728(3) .429(3) .563(2)
H(5)b .861(3) .425(3) .776(3)
H(6)b .716(2) .436(2) .754(2)
H(2)c .404(2) .274(3) .534(2)
H(3)c .363(3) .109(3) .554(2)
H(4)c .353(3) .040(3) .637(2)
H(5)c .391(3) .125(3) .735(2)
H(6)c .442(3) .296(3) .720(2)

loop_
_geom_angle_atom_site_label_1
_geom_angle_atom_site_label_2
_geom_angle_atom_site_label_3
_geom_angle
_geom_angle_publ_flag
C(2) N(1) C(8) 108.8(3) yes
N(1) C(2) C(1') 122.5(3) yes
N(1) C(2) C(3) 109.7(4) yes
C(3) C(2) C(1') 127.9(3) yes
C(2) C(3) S(10) 125.3(3) yes
C(2) C(3) C(9) 106.5(3) yes
C(9) C(3) S(10) 128.2(3) yes
C(5) C(4) C(9) 118.0(4) yes
C(4) C(5) C(6) 121.2(4) yes
C(5) C(6) C(7) 121.6(4) yes
C(6) C(7) C(8) 117.7(4) yes
N(1) C(8) C(7) 130.3(4) yes
C(7) C(8) C(9) 121.9(4) yes
N(1) C(8) C(9) 107.9(3) yes
C(4) C(9) C(8) 119.7(4) yes
C(3) C(9) C(8) 107.1(3) yes
C(3) C(9) C(4) 133.2(4) yes
C(3) S(10) C(1)a 104.0(2) yes
C(1') S(11) C(1)c 104.0(2) yes
O(13) S(11) C(1)c 107.3(2) yes
O(13) S(11) C(1') 107.3(2) yes
O(12) S(11) C(1)c 108.8(2) yes
O(12) S(11) C(1') 109.5(2) yes
O(12) S(11) O(13) 118.9(2) yes
C(16) O(14) C(3)b 105.2(4) yes
C(16) O(15) C(4)b 105.8(4) yes
O(14) C(16) O(15) 108.6(4) yes
C(2) C(1') S(11) 114.6(3) yes
S(11) C(1') C(2') 118.6(4) yes
C(2) C(1') C(2') 126.4(4) yes
C(1') C(2') C(1)b 126.2(4) yes
S(10) C(1)a C(6)a 116.5(4) yes
S(10) C(1)a C(2)a 124.1(4) yes
C(2)a C(1)a C(6)a 119.4(4) yes
C(1)a C(2)a C(3)a 120.4(4) yes
C(2)a C(3)a C(4)a 120.1(5) yes
C(3)a C(4)a C(5)a 119.1(5) yes
C(4)a C(5)a C(6)a 121.1(4) yes
C(1)a C(6)a C(5)a 119.9(4) yes
C(2') C(1)b C(6)b 119.6(4) yes
C(2') C(1)b C(2)b 121.1(4) yes
C(2)b C(1)b C(6)b 119.4(4) yes
C(1)b C(2)b C(3)b 117.0(4) yes
O(14) C(3)b C(2)b 126.3(4) yes
C(2)b C(3)b C(4)b 122.9(4) yes
O(14) C(3)b C(4)b 110.7(4) yes
O(15) C(4)b C(3)b 109.4(4) yes
C(3)b C(4)b C(5)b 121.4(4) yes
O(15) C(4)b C(5)b 129.2(4) yes
C(4)b C(5)b C(6)b 116.9(4) yes
C(1)b C(6)b C(5)b 122.4(4) yes
S(11) C(1)c C(6)c 117.4(3) yes
S(11) C(1)c C(2)c 120.5(3) yes
C(2)c C(1)c C(6)c 122.0(4) yes
C(1)c C(2)c C(3)c 118.1(4) yes
C(2)c C(3)c C(4)c 119.6(5) yes
C(3)c C(4)c C(5)c 121.0(6) yes
C(4)c C(5)c C(6)c 120.6(6) yes
C(1)c C(6)c C(5)c 118.7(4) yes

loop_
_geom_bond_atom_site_label_1
_geom_bond_atom_site_label_2
_geom_bond_distance
_geom_bond_publ_flag
N(1) C(2) 1.376(5) yes
N(1) C(8) 1.376(5) yes
C(2) C(3) 1.369(4) yes
C(2) C(1') 1.481(6) yes
C(3) C(9) 1.438(6) yes
C(3) S(10) 1.745(4) yes
C(4) C(5) 1.375(6) yes
C(4) C(9) 1.413(6) yes
C(5) C(6) 1.409(7) yes
C(6) C(7) 1.362(7) yes
C(7) C(8) 1.399(6) yes
C(8) C(9) 1.397(6) yes
S(10) C(1)a 1.792(5) yes
S(11) O(12) 1.438(4) yes
S(11) O(13) 1.445(5) yes
S(11) C(1') 1.770(5) yes
S(11) C(1)c 1.754(4) yes
O(14) C(16) 1.429(7) yes
O(14) C(3)b 1.373(6) yes
O(15) C(16) 1.420(10) yes
O(15) C(4)b 1.381(6) yes
C(1') C(2') 1.323(6) yes
C(2') C(1)b 1.464(7) yes
C(1)a C(2)a 1.349(6) yes
C(1)a C(6)a 1.375(6) yes
C(2)a C(3)a 1.404(7) yes
C(3)a C(4)a 1.355(8) yes
C(4)a C(5)a 1.364(8) yes
C(5)a C(6)a 1.376(8) yes
C(1)b C(2)b 1.413(3) yes
C(1)b C(6)b 1.396(6) yes
C(2)b C(3)b 1.358(7) yes
C(3)b C(4)b 1.368(6) yes
C(4)b C(5)b 1.380(6) yes
C(5)b C(6)b 1.371(7) yes
C(1)c C(2)c 1.367(6) yes
C(1)c C(6)c 1.390(6) yes
C(2)c C(3)c 1.420(8) yes
C(3)c C(4)c 1.387(9) yes
C(4)c C(5)c 1.348(9) yes
C(5)c C(6)c 1.394(7) yes
N(1) H(1) 0.88(3) no
C(4) H(4) 1.00(4) no
C(5) H(5) 0.92(4) no
C(6) H(6) 1.01(4) no
C(7) H(7) 0.99(6) no
C(16) H(16)a 0.97(5) no
C(16) H(16)b 0.93(5) no
C(2') H(2') 0.92(3) no
C(2)a H(2)a 1.05(3) no
C(3)a H(3)a 0.92(4) no
C(4)a H(4)a 1.08(4) no
C(5)a H(5)a 0.98(4) no
C(6)a H(6)a 0.98(4) no
C(2)b H(2)b 1.05(4) no
C(5)b H(5)b 1.16(6) no
C(6)b H(6)b 0.96(3) no
C(2)c H(2)c 0.95(4) no
C(3)c H(3)c 0.86(5) no
C(4)c H(4)c 1.09(5) no
C(5)c H(5)c 1.09(5) no
C(6)c H(6)c 1.01(5) no
